data_4331115
loop_
_publ_author_name
'Agata Bia\/lo\'nska'
'Robert Bronisz'

_publ_contact_author_email robert.bronisz@chem.uni.wroc.pl
_publ_section_title
;
 Role of Fe-N-C Geometry Flip-Flop in Bistability in
 Fe(tetrazol-2-yl)4(C2H5CN)2-Type Core Based Coordination Network
;
_journal_name_full 'Inorganic Chemistry'
_journal_page_first 12630
_journal_page_last 12637
_journal_paper_doi 10.1021/ic300880w
_journal_volume 51
_journal_year 2012
_chemical_formula_moiety 'C14 H22 Fe N18, 2(Cl O4)'
_chemical_formula_sum 'C14 H22 Cl2 Fe N18 O8'
_chemical_formula_weight 697.25
_chemical_name_systematic
; 
catena-[bis(\m~2~-1,2-di(tetrazol-2-yl)ethane)-bis(propionitrile)]
-iron(II) diperchlorate 
;
_space_group_IT_number 14
_symmetry_cell_setting monoclinic
_symmetry_space_group_name_Hall '-P 2yn'
_symmetry_space_group_name_H-M 'P 1 21/n 1'
_atom_sites_solution_hydrogens geom
_atom_sites_solution_primary direct
_atom_sites_solution_secondary difmap
_audit_creation_method SHELXL-97
_cell_angle_alpha 90.00
_cell_angle_beta 106.24(3)
_cell_angle_gamma 90.00
_cell_formula_units_Z 2
_cell_length_a 8.287(2)
_cell_length_b 15.054(3)
_cell_length_c 11.692(3)
_cell_measurement_reflns_used 4363
_cell_measurement_temperature 100(2)
_cell_measurement_theta_max 28.68
_cell_measurement_theta_min 2.88
_cell_volume 1400.4(6)
_computing_cell_refinement
;
CrysAlis RED, Oxford Diffraction Ltd.,
Version 1.171.33.52 (release 06-11-2009 CrysAlis171 .NET)
(compiled Nov  6 2009,16:24:50)
;
_computing_data_collection
;
CrysAlis CCD, Oxford Diffraction Ltd.,
Version 1.171.33.52 (release 06-11-2009 CrysAlis171 .NET)
(compiled Nov  6 2009,16:24:50)
;
_computing_data_reduction
;
CrysAlis RED, Oxford Diffraction Ltd.,
Version 1.171.33.52 (release 06-11-2009 CrysAlis171 .NET)
(compiled Nov  6 2009,16:24:50)
;
_computing_structure_refinement
;
SHELXL-97 (Sheldrick, G. M. (2008). <i>Acta Cryst.</i> <b>A64</b>, 112-122.)
;
_computing_structure_solution
;
SHELXS-97 (Sheldrick, G. M. (2008). <i>Acta Cryst.</i> <b>A64</b>, 112-122.)
;
_diffrn_ambient_temperature 100(2)
_diffrn_measured_fraction_theta_full 0.993
_diffrn_measured_fraction_theta_max 0.993
_diffrn_measurement_device_type 'Kuma KM4CCD'
_diffrn_measurement_method '\w scan'
_diffrn_radiation_monochromator graphite
_diffrn_radiation_source 'fine-focus sealed tube'
_diffrn_radiation_type MoK\a
_diffrn_radiation_wavelength 0.71073
_diffrn_reflns_av_R_equivalents 0.0532
_diffrn_reflns_av_sigmaI/netI 0.0338
_diffrn_reflns_limit_h_max 7
_diffrn_reflns_limit_h_min -10
_diffrn_reflns_limit_k_max 18
_diffrn_reflns_limit_k_min -19
_diffrn_reflns_limit_l_max 14
_diffrn_reflns_limit_l_min -12
_diffrn_reflns_number 8232
_diffrn_reflns_theta_full 26.99
_diffrn_reflns_theta_max 26.99
_diffrn_reflns_theta_min 2.90
_diffrn_standards_number 0
_exptl_absorpt_coefficient_mu 0.805
_exptl_absorpt_correction_T_max 0.825
_exptl_absorpt_correction_T_min 0.710
_exptl_absorpt_correction_type analytical
_exptl_absorpt_process_details
;
CrysAlis RED, Oxford Diffraction Ltd.,
Version 1.171.33.52 (release 06-11-2009 CrysAlis171 .NET)
(compiled Nov  6 2009,16:24:50)
Analytical numeric absorption correction using a multifaceted crystal
            model based on expressions derived by R.C. Clark & J.S. Reid.
(Clark, R. C. & Reid, J. S. (1995). Acta Cryst. A51, 887-897)
;
_exptl_crystal_colour colorless
_exptl_crystal_density_diffrn 1.654
_exptl_crystal_description block
_exptl_crystal_F_000 712
_exptl_crystal_size_max 0.61
_exptl_crystal_size_mid 0.42
_exptl_crystal_size_min 0.30
_refine_diff_density_max 0.537
_refine_diff_density_min -0.445
_refine_diff_density_rms 0.086
_refine_ls_extinction_method none
_refine_ls_goodness_of_fit_ref 1.050
_refine_ls_hydrogen_treatment constr
_refine_ls_matrix_type full
_refine_ls_number_parameters 198
_refine_ls_number_reflns 3041
_refine_ls_number_restraints 0
_refine_ls_restrained_S_all 1.050
_refine_ls_R_factor_all 0.0369
_refine_ls_R_factor_gt 0.0350
_refine_ls_shift/su_max 0.000
_refine_ls_shift/su_mean 0.000
_refine_ls_structure_factor_coef Fsqd
_refine_ls_weighting_details 'calc w=1/[\s^2^(Fo^2^)+(0.0600P)^2^+0.6591P] where P=(Fo^2^+2Fc^2^)/3'
_refine_ls_weighting_scheme calc
_refine_ls_wR_factor_gt 0.0950
_refine_ls_wR_factor_ref 0.0963
_reflns_number_gt 2815
_reflns_number_total 3041
_reflns_threshold_expression >2sigma(I)
_cod_data_source_file ic300880w_si_003_1.cif
_cod_data_source_block 100k
_cod_original_sg_symbol_H-M 'P 21/n'
_cod_database_code 4331115

loop_
_symmetry_equiv_pos_as_xyz
'x, y, z'
'-x+1/2, y+1/2, -z+1/2'
'-x, -y, -z'
'x-1/2, -y-1/2, z-1/2'

loop_
_atom_site_label
_atom_site_type_symbol
_atom_site_fract_x
_atom_site_fract_y
_atom_site_fract_z
_atom_site_U_iso_or_equiv
_atom_site_adp_type
_atom_site_occupancy
_atom_site_symmetry_multiplicity
_atom_site_calc_flag
_atom_site_refinement_flags
Fe1 Fe 0.0000 0.0000 0.5000 0.01165(12) Uani 1 2 d S
Cl1 Cl 0.00946(5) 0.21270(3) 0.09223(3) 0.01586(12) Uani 1 1 d .
O1 O 0.08302(16) 0.29668(8) 0.07458(11) 0.0223(3) Uani 1 1 d .
O2 O -0.16892(16) 0.21551(9) 0.03831(12) 0.0277(3) Uani 1 1 d .
O3 O 0.08011(16) 0.14113(9) 0.03862(12) 0.0267(3) Uani 1 1 d .
O4 O 0.04339(17) 0.19583(9) 0.21983(11) 0.0259(3) Uani 1 1 d .
N1 N 0.35567(18) -0.01216(10) 0.85494(13) 0.0169(3) Uani 1 1 d .
N2 N 0.41385(16) 0.05243(9) 0.79813(11) 0.0128(3) Uani 1 1 d .
N3 N 0.32673(16) 0.06504(9) 0.68598(11) 0.0142(3) Uani 1 1 d .
N4 N 0.20337(17) 0.00607(9) 0.66644(12) 0.0141(3) Uani 1 1 d .
N5 N 0.63195(17) -0.05945(10) 0.69258(12) 0.0166(3) Uani 1 1 d .
N6 N 0.73505(17) 0.00172(8) 0.75777(12) 0.0130(3) Uani 1 1 d .
N7 N 0.85267(16) 0.02902(10) 0.71133(12) 0.0149(3) Uani 1 1 d .
N8 N 0.82838(17) -0.01661(10) 0.60968(12) 0.0147(3) Uani 1 1 d .
N20 N -0.02629(17) 0.14219(10) 0.51609(12) 0.0178(3) Uani 1 1 d .
C1 C 0.57053(19) 0.09984(11) 0.85252(13) 0.0143(3) Uani 1 1 d .
H1A H 0.5669 0.1253 0.9298 0.017 Uiso 1 1 calc R
H1B H 0.5839 0.1492 0.8000 0.017 Uiso 1 1 calc R
C2 C 0.71888(19) 0.03667(11) 0.87187(13) 0.0145(3) Uani 1 1 d .
H2A H 0.8234 0.0683 0.9138 0.017 Uiso 1 1 calc R
H2B H 0.7037 -0.0134 0.9228 0.017 Uiso 1 1 calc R
C3 C 0.2232(2) -0.03987(11) 0.76950(14) 0.0168(3) Uani 1 1 d .
H3A H 0.1507 -0.0864 0.7793 0.020 Uiso 1 1 calc R
C4 C 0.6946(2) -0.06961(11) 0.60024(14) 0.0159(3) Uani 1 1 d .
H4A H 0.6505 -0.1092 0.5359 0.019 Uiso 1 1 calc R
C20 C -0.0224(2) 0.20016(11) 0.58095(15) 0.0185(3) Uani 1 1 d .
C21 C -0.0114(2) 0.27049(13) 0.67078(17) 0.0258(4) Uani 1 1 d .
H21A H -0.1196 0.2744 0.6909 0.031 Uiso 1 1 calc R
H21B H 0.0090 0.3284 0.6371 0.031 Uiso 1 1 calc R
C22 C 0.1304(2) 0.25171(13) 0.78424(16) 0.0264(4) Uani 1 1 d .
H22A H 0.1292 0.2969 0.8443 0.040 Uiso 1 1 calc R
H22B H 0.2388 0.2534 0.7659 0.040 Uiso 1 1 calc R
H22C H 0.1140 0.1929 0.8151 0.040 Uiso 1 1 calc R

loop_
_atom_site_aniso_label
_atom_site_aniso_U_11
_atom_site_aniso_U_22
_atom_site_aniso_U_33
_atom_site_aniso_U_23
_atom_site_aniso_U_13
_atom_site_aniso_U_12
Fe1 0.01187(18) 0.0162(2) 0.00786(18) -0.00128(10) 0.00429(12) -0.00052(11)
Cl1 0.0166(2) 0.0167(2) 0.0140(2) 0.00004(13) 0.00384(15) -0.00026(13)
O1 0.0243(6) 0.0186(6) 0.0253(7) 0.0042(5) 0.0093(5) -0.0022(5)
O2 0.0165(6) 0.0324(8) 0.0313(7) -0.0065(5) 0.0018(5) -0.0001(5)
O3 0.0300(7) 0.0231(7) 0.0276(7) -0.0037(5) 0.0088(6) 0.0076(5)
O4 0.0354(7) 0.0277(7) 0.0140(6) 0.0026(5) 0.0058(5) -0.0063(6)
N1 0.0161(6) 0.0231(7) 0.0130(7) 0.0030(5) 0.0066(5) -0.0020(5)
N2 0.0124(6) 0.0177(7) 0.0091(6) 0.0000(5) 0.0045(5) 0.0001(5)
N3 0.0131(6) 0.0186(7) 0.0109(6) -0.0011(5) 0.0031(5) 0.0004(5)
N4 0.0132(6) 0.0177(7) 0.0121(7) -0.0007(5) 0.0049(5) -0.0012(5)
N5 0.0166(6) 0.0210(7) 0.0135(6) -0.0029(5) 0.0061(5) -0.0033(5)
N6 0.0123(6) 0.0177(7) 0.0101(6) -0.0009(4) 0.0049(5) -0.0014(5)
N7 0.0137(6) 0.0202(7) 0.0126(6) -0.0022(5) 0.0066(5) -0.0010(5)
N8 0.0156(6) 0.0194(7) 0.0103(6) -0.0015(5) 0.0057(5) -0.0007(5)
N20 0.0182(6) 0.0190(7) 0.0165(6) 0.0014(5) 0.0053(5) -0.0007(5)
C1 0.0142(7) 0.0170(8) 0.0117(7) -0.0026(5) 0.0037(6) -0.0014(6)
C2 0.0138(7) 0.0218(8) 0.0088(7) -0.0025(6) 0.0048(5) 0.0003(6)
C3 0.0149(7) 0.0208(8) 0.0153(7) 0.0026(6) 0.0054(6) -0.0015(6)
C4 0.0175(7) 0.0190(8) 0.0124(7) -0.0028(6) 0.0060(6) -0.0022(6)
C20 0.0160(7) 0.0196(8) 0.0187(8) 0.0018(6) 0.0030(6) 0.0010(6)
C21 0.0227(8) 0.0236(9) 0.0287(10) -0.0101(7) 0.0034(7) 0.0011(7)
C22 0.0314(9) 0.0309(10) 0.0175(8) -0.0048(7) 0.0077(7) -0.0017(8)

loop_
_atom_type_symbol
_atom_type_description
_atom_type_scat_dispersion_real
_atom_type_scat_dispersion_imag
_atom_type_scat_source
C C 0.0033 0.0016 'International Tables Vol C Tables 4.2.6.8 and 6.1.1.4'
H H 0.0000 0.0000 'International Tables Vol C Tables 4.2.6.8 and 6.1.1.4'
N N 0.0061 0.0033 'International Tables Vol C Tables 4.2.6.8 and 6.1.1.4'
O O 0.0106 0.0060 'International Tables Vol C Tables 4.2.6.8 and 6.1.1.4'
Cl Cl 0.1484 0.1585 'International Tables Vol C Tables 4.2.6.8 and 6.1.1.4'
Fe Fe 0.3463 0.8444 'International Tables Vol C Tables 4.2.6.8 and 6.1.1.4'

loop_
_geom_angle_atom_site_label_1
_geom_angle_atom_site_label_2
_geom_angle_atom_site_label_3
_geom_angle
_geom_angle_site_symmetry_1
_geom_angle_site_symmetry_3
N20 Fe1 N20 180.00(7) 3_556 .
N20 Fe1 N8 92.05(5) 3_556 1_455
N20 Fe1 N8 87.95(5) . 1_455
N20 Fe1 N8 87.95(5) 3_556 3_656
N20 Fe1 N8 92.05(5) . 3_656
N8 Fe1 N8 180.0 1_455 3_656
N20 Fe1 N4 87.29(5) 3_556 3_556
N20 Fe1 N4 92.71(5) . 3_556
N8 Fe1 N4 92.94(5) 1_455 3_556
N8 Fe1 N4 87.06(5) 3_656 3_556
N20 Fe1 N4 92.71(5) 3_556 .
N20 Fe1 N4 87.29(5) . .
N8 Fe1 N4 87.06(5) 1_455 .
N8 Fe1 N4 92.94(5) 3_656 .
N4 Fe1 N4 180.0 3_556 .
N20 Fe1 Fe1 82.82(4) 3_556 1_655
N20 Fe1 Fe1 97.18(4) . 1_655
N8 Fe1 Fe1 144.80(4) 1_455 1_655
N8 Fe1 Fe1 35.20(4) 3_656 1_655
N4 Fe1 Fe1 121.39(4) 3_556 1_655
N4 Fe1 Fe1 58.61(4) . 1_655
N20 Fe1 Fe1 138.57(4) 3_556 2_455
N20 Fe1 Fe1 41.43(4) . 2_455
N8 Fe1 Fe1 101.78(4) 1_455 2_455
N8 Fe1 Fe1 78.22(4) 3_656 2_455
N4 Fe1 Fe1 53.52(4) 3_556 2_455
N4 Fe1 Fe1 126.48(4) . 2_455
Fe1 Fe1 Fe1 104.959(17) 1_655 2_455
N20 Fe1 Fe1 96.61(4) 3_556 1_556
N20 Fe1 Fe1 83.39(4) . 1_556
N8 Fe1 Fe1 39.57(4) 1_455 1_556
N8 Fe1 Fe1 140.43(4) 3_656 1_556
N4 Fe1 Fe1 132.30(4) 3_556 1_556
N4 Fe1 Fe1 47.70(4) . 1_556
Fe1 Fe1 Fe1 106.24(3) 1_655 1_556
Fe1 Fe1 Fe1 118.835(14) 2_455 1_556
O2 Cl1 O1 109.60(8) . .
O2 Cl1 O3 108.82(8) . .
O1 Cl1 O3 110.57(8) . .
O2 Cl1 O4 109.50(9) . .
O1 Cl1 O4 109.27(8) . .
O3 Cl1 O4 109.06(8) . .
C3 N1 N2 101.03(13) . .
N3 N2 N1 115.04(13) . .
N3 N2 C1 122.24(13) . .
N1 N2 C1 122.48(13) . .
N3 N2 N6 98.41(9) . .
N1 N2 N6 111.06(10) . .
C1 N2 N6 57.40(8) . .
N2 N3 N4 104.82(13) . .
N3 N4 C3 106.99(13) . .
N3 N4 Fe1 123.09(10) . .
C3 N4 Fe1 129.68(11) . .
N3 N4 N8 49.06(8) . .
C3 N4 N8 101.20(10) . .
Fe1 N4 N8 114.40(5) . .
C4 N5 N6 102.06(13) . .
N7 N6 N5 114.24(13) . .
N7 N6 C2 122.04(13) . .
N5 N6 C2 123.72(13) . .
N7 N6 N2 143.22(10) . .
N5 N6 N2 78.89(9) . .
C2 N6 N2 56.30(8) . .
N6 N7 N8 105.25(13) . .
N7 N8 C4 107.05(13) . .
N7 N8 Fe1 120.19(10) . 1_655
C4 N8 Fe1 132.70(11) . 1_655
N7 N8 N4 76.72(9) . .
Fe1 N8 N4 150.35(5) 1_655 .
C20 N20 Fe1 145.30(13) . .
N2 C1 C2 110.01(13) . .
N2 C1 C2 58.19(8) . 3_656
C2 C1 C2 89.31(8) . 3_656
N2 C1 H1A 109.7 . .
C2 C1 H1A 109.7 . .
C2 C1 H1A 160.7 3_656 .
N2 C1 H1B 109.7 . .
C2 C1 H1B 109.7 . .
C2 C1 H1B 66.9 3_656 .
H1A C1 H1B 108.2 . .
N6 C2 C1 111.28(12) . .
N6 C2 H2A 109.4 . .
C1 C2 H2A 109.4 . .
N6 C2 H2B 109.4 . .
C1 C2 H2B 109.4 . .
H2A C2 H2B 108.0 . .
N1 C3 N4 112.12(15) . .
N1 C3 H3A 123.9 . .
N4 C3 H3A 123.9 . .
N5 C4 N8 111.40(14) . .
N5 C4 H4A 124.3 . .
N8 C4 H4A 124.3 . .
N20 C20 C21 176.10(18) . .
C20 C21 C22 111.32(15) . .
C20 C21 H21A 109.4 . .
C22 C21 H21A 109.4 . .
C20 C21 H21B 109.4 . .
C22 C21 H21B 109.4 . .
H21A C21 H21B 108.0 . .
C21 C22 H22A 109.5 . .
C21 C22 H22B 109.5 . .
H22A C22 H22B 109.5 . .
C21 C22 H22C 109.5 . .
H22A C22 H22C 109.5 . .
H22B C22 H22C 109.5 . .

loop_
_geom_bond_atom_site_label_1
_geom_bond_atom_site_label_2
_geom_bond_distance
_geom_bond_site_symmetry_2
Fe1 N20 2.1650(15) 3_556
Fe1 N20 2.1650(15) .
Fe1 N8 2.1794(14) 1_455
Fe1 N8 2.1794(14) 3_656
Fe1 N4 2.1912(16) 3_556
Fe1 N4 2.1912(16) .
Cl1 O2 1.4363(14) .
Cl1 O1 1.4432(13) .
Cl1 O3 1.4498(13) .
Cl1 O4 1.4610(13) .
N1 C3 1.328(2) .
N1 N2 1.3409(19) .
N2 N3 1.3219(19) .
N2 C1 1.462(2) .
N3 N4 1.3247(19) .
N4 C3 1.359(2) .
N5 C4 1.331(2) .
N5 N6 1.3397(19) .
N6 N7 1.3076(19) .
N6 C2 1.4746(19) .
N7 N8 1.3383(19) .
N8 C4 1.345(2) .
N8 Fe1 2.1794(14) 1_655
N20 C20 1.151(2) .
C1 C2 1.520(2) .
C1 H1A 0.9900 .
C1 H1B 0.9900 .
C2 H2A 0.9900 .
C2 H2B 0.9900 .
C3 H3A 0.9500 .
C4 H4A 0.9500 .
C20 C21 1.476(2) .
C21 C22 1.533(3) .
C21 H21A 0.9900 .
C21 H21B 0.9900 .
C22 H22A 0.9800 .
C22 H22B 0.9800 .
C22 H22C 0.9800 .

loop_
_geom_torsion_atom_site_label_1
_geom_torsion_atom_site_label_2
_geom_torsion_atom_site_label_3
_geom_torsion_atom_site_label_4
_geom_torsion
_geom_torsion_site_symmetry_1
_geom_torsion_site_symmetry_4
C3 N1 N2 N3 -0.13(17) . .
C3 N1 N2 C1 -174.74(14) . .
C3 N1 N2 N6 -110.80(11) . .
N1 N2 N3 N4 0.17(17) . .
C1 N2 N3 N4 174.79(13) . .
N6 N2 N3 N4 118.20(10) . .
N2 N3 N4 C3 -0.12(16) . .
N2 N3 N4 Fe1 174.63(9) . .
N2 N3 N4 N8 -90.34(12) . .
N20 Fe1 N4 N3 132.02(12) 3_556 .
N20 Fe1 N4 N3 -47.98(12) . .
N8 Fe1 N4 N3 -136.06(12) 1_455 .
N8 Fe1 N4 N3 43.94(12) 3_656 .
Fe1 Fe1 N4 N3 52.12(11) 1_655 .
Fe1 Fe1 N4 N3 -33.57(13) 2_455 .
Fe1 Fe1 N4 N3 -131.51(13) 1_556 .
N20 Fe1 N4 C3 -54.50(15) 3_556 .
N20 Fe1 N4 C3 125.50(15) . .
N8 Fe1 N4 C3 37.42(14) 1_455 .
N8 Fe1 N4 C3 -142.58(14) 3_656 .
Fe1 Fe1 N4 C3 -134.40(15) 1_655 .
Fe1 Fe1 N4 C3 139.90(13) 2_455 .
Fe1 Fe1 N4 C3 41.97(13) 1_556 .
N20 Fe1 N4 N8 76.30(5) 3_556 .
N20 Fe1 N4 N8 -103.70(5) . .
N8 Fe1 N4 N8 168.21(7) 1_455 .
N8 Fe1 N4 N8 -11.79(7) 3_656 .
Fe1 Fe1 N4 N8 -3.60(2) 1_655 .
Fe1 Fe1 N4 N8 -89.30(4) 2_455 .
Fe1 Fe1 N4 N8 172.76(7) 1_556 .
C4 N5 N6 N7 0.44(18) . .
C4 N5 N6 C2 -179.97(14) . .
C4 N5 N6 N2 144.22(12) . .
N3 N2 N6 N7 58.4(2) . .
N1 N2 N6 N7 179.41(18) . .
C1 N2 N6 N7 -64.69(19) . .
N3 N2 N6 N5 -57.47(12) . .
N1 N2 N6 N5 63.55(13) . .
C1 N2 N6 N5 179.46(13) . .
N3 N2 N6 C2 158.33(13) . .
N1 N2 N6 C2 -80.64(13) . .
C1 N2 N6 C2 35.26(12) . .
N5 N6 N7 N8 -0.42(18) . .
C2 N6 N7 N8 179.99(13) . .
N2 N6 N7 N8 -104.85(18) . .
N6 N7 N8 C4 0.20(17) . .
N6 N7 N8 Fe1 -177.31(10) . 1_655
N6 N7 N8 N4 29.09(9) . .
N3 N4 N8 N7 39.80(13) . .
C3 N4 N8 N7 -63.06(13) . .
Fe1 N4 N8 N7 153.38(9) . .
N3 N4 N8 C4 175.76(17) . .
C3 N4 N8 C4 72.90(16) . .
Fe1 N4 N8 C4 -70.66(13) . .
N3 N4 N8 Fe1 -89.22(15) . 1_655
C3 N4 N8 Fe1 167.91(13) . 1_655
Fe1 N4 N8 Fe1 24.35(13) . 1_655
N8 Fe1 N20 C20 49.6(2) 1_455 .
N8 Fe1 N20 C20 -130.4(2) 3_656 .
N4 Fe1 N20 C20 142.4(2) 3_556 .
N4 Fe1 N20 C20 -37.6(2) . .
Fe1 Fe1 N20 C20 -95.5(2) 1_655 .
Fe1 Fe1 N20 C20 160.0(3) 2_455 .
Fe1 Fe1 N20 C20 10.1(2) 1_556 .
N3 N2 C1 C2 -108.29(16) . .
N1 N2 C1 C2 65.93(18) . .
N6 N2 C1 C2 -29.72(9) . .
N3 N2 C1 C2 -32.24(10) . 3_656
N1 N2 C1 C2 141.98(16) . 3_656
N6 N2 C1 C2 46.33(8) . 3_656
N7 N6 C2 C1 105.78(17) . .
N5 N6 C2 C1 -73.77(19) . .
N2 N6 C2 C1 -30.13(9) . .
N2 C1 C2 N6 63.00(16) . .
C2 C1 C2 N6 7.44(10) 3_656 .
N2 N1 C3 N4 0.05(18) . .
N3 N4 C3 N1 0.05(19) . .
Fe1 N4 C3 N1 -174.24(11) . .
N8 N4 C3 N1 50.41(14) . .
N6 N5 C4 N8 -0.29(18) . .
N7 N8 C4 N5 0.07(19) . .
Fe1 N8 C4 N5 177.14(11) 1_655 .
N4 N8 C4 N5 -44.98(11) . .
N1 N2 C1 C2 65.93(18) . .
N2 C1 C2 N6 63.00(16) . .
C1 C2 N6 N5 -73.77(19) . .
